data_2207833
loop_
_publ_author_name
'Pu, Shou-Zhi'
'Yang, Tian-She'
'Chen, Bing'
'Xu, Jing-kun'

_publ_section_title
;3,3,4,4,5,5-Hexafluoro-1,2-bis[2-methyl-5-(3-methylphenyl)-3-thienyl]cyclopent-1-ene,
 a new photochromic diarylethene compound
;
_journal_coeditor_code LH6564
_journal_issue 1
_journal_name_full 'Acta Crystallographica Section E'
_journal_page_first o279
_journal_page_last o281
_journal_paper_doi 10.1107/S1600536805041966
_journal_volume 62
_journal_year 2006
_chemical_formula_iupac 'C29 H22 F6 S2'
_chemical_formula_moiety 'C29 H22 F6 S2'
_chemical_formula_sum 'C29 H22 F6 S2'
_chemical_formula_weight 548.59
_chemical_melting_point 417
_chemical_name_systematic
;
3,3,4,4,5,5-Hexafluoro-1,2-bis[2-methyl-5-(3-methylphenyl)-3-
thienyl]cyclopent-1-ene
;
_space_group_IT_number 14
_symmetry_cell_setting monoclinic
_symmetry_space_group_name_Hall '-P 2yn'
_symmetry_space_group_name_H-M 'P 1 21/n 1'
_atom_sites_solution_hydrogens geom
_atom_sites_solution_primary direct
_atom_sites_solution_secondary difmap
_audit_creation_method SHELXL-97
_cell_angle_alpha 90.00
_cell_angle_beta 92.934(2)
_cell_angle_gamma 90.00
_cell_formula_units_Z 4
_cell_length_a 11.9825(16)
_cell_length_b 9.2708(12)
_cell_length_c 22.935(3)
_cell_measurement_reflns_used 3825
_cell_measurement_temperature 294(2)
_cell_measurement_theta_max 25.26
_cell_measurement_theta_min 2.37
_cell_volume 2544.4(6)
_computing_cell_refinement 'SAINT (Bruker, 1997)'
_computing_data_collection 'SMART (Bruker, 1997)'
_computing_data_reduction SAINT
_computing_molecular_graphics 'SHELXTL (Bruker, 1997)'
_computing_publication_material SHELXTL
_computing_structure_refinement 'SHELXL97 (Sheldrick, 1997)'
_computing_structure_solution 'SHELXS97 (Sheldrick, 1997)'
_diffrn_ambient_temperature 294(2)
_diffrn_measured_fraction_theta_full 0.996
_diffrn_measured_fraction_theta_max 0.996
_diffrn_measurement_device_type 'Bruker SMART CCD area-detector'
_diffrn_measurement_method '\f and \w'
_diffrn_radiation_monochromator graphite
_diffrn_radiation_source 'fine-focus sealed tube'
_diffrn_radiation_type MoK\a
_diffrn_radiation_wavelength 0.71073
_diffrn_reflns_av_R_equivalents 0.0328
_diffrn_reflns_av_sigmaI/netI 0.0427
_diffrn_reflns_limit_h_max 14
_diffrn_reflns_limit_h_min -14
_diffrn_reflns_limit_k_max 11
_diffrn_reflns_limit_k_min -11
_diffrn_reflns_limit_l_max 28
_diffrn_reflns_limit_l_min -13
_diffrn_reflns_number 13927
_diffrn_reflns_theta_full 26.38
_diffrn_reflns_theta_max 26.38
_diffrn_reflns_theta_min 1.78
_diffrn_standards_number 0
_exptl_absorpt_coefficient_mu 0.270
_exptl_absorpt_correction_T_max 0.970
_exptl_absorpt_correction_T_min 0.728
_exptl_absorpt_correction_type multi-scan
_exptl_absorpt_process_details '(SADABS; Sheldrick, 1996)'
_exptl_crystal_colour colorless
_exptl_crystal_density_diffrn 1.432
_exptl_crystal_density_method 'not measured'
_exptl_crystal_description prism
_exptl_crystal_F_000 1128
_exptl_crystal_size_max 0.24
_exptl_crystal_size_mid 0.22
_exptl_crystal_size_min 0.10
_refine_diff_density_max 0.217
_refine_diff_density_min -0.180
_refine_ls_extinction_method none
_refine_ls_goodness_of_fit_ref 1.016
_refine_ls_hydrogen_treatment constr
_refine_ls_matrix_type full
_refine_ls_number_parameters 426
_refine_ls_number_reflns 5176
_refine_ls_number_restraints 158
_refine_ls_restrained_S_all 1.038
_refine_ls_R_factor_all 0.0795
_refine_ls_R_factor_gt 0.0412
_refine_ls_shift/su_max 0.003
_refine_ls_shift/su_mean 0.000
_refine_ls_structure_factor_coef Fsqd
_refine_ls_weighting_details 'calc w=1/[\s^2^(Fo^2^)+(0.0506P)^2^+0.4455P] where P=(Fo^2^+2Fc^2^)/3'
_refine_ls_weighting_scheme calc
_refine_ls_wR_factor_gt 0.0949
_refine_ls_wR_factor_ref 0.1115
_reflns_number_gt 3308
_reflns_number_total 5176
_reflns_threshold_expression I>2\s(I)
_cod_data_source_file lh6564.cif
_cod_data_source_block Ia
_cod_depositor_comments
;
The following automatic conversions were performed:
'_symmetry_cell_setting' value 'Monoclinic' changed to 'monoclinic'
according to '/home/saulius/struct/CIF-dictionaries/cif_core.dic'
dictionary named 'cif_core.dic' version 2.4.1 from 2010-06-29.

Automatic conversion script
Id: cif_fix_enum 1527 2010-12-29 10:47:43Z saulius 

The following automatic conversions were performed:

'_symmetry_cell_setting' value 'Monoclinic' changed to 'monoclinic'
according to /home/saulius/struct/CIF-dictionaries/cif_core.dic
dictionary named 'cif_core.dic' version 2.4.1 from 2010-06-29.

Automatic conversion script
Id: cif_fix_values 1715 2011-07-08 13:25:40Z adriana 
;
_cod_original_sg_symbol_H-M 'P 21/n'
_cod_database_code 2207833
_cod_database_fobs_code 2207833

loop_
_symmetry_equiv_pos_as_xyz
'x, y, z'
'-x+1/2, y+1/2, -z+1/2'
'-x, -y, -z'
'x-1/2, -y-1/2, z-1/2'

loop_
_atom_site_label
_atom_site_fract_x
_atom_site_fract_y
_atom_site_fract_z
_atom_site_U_iso_or_equiv
_atom_site_adp_type
_atom_site_calc_flag
_atom_site_refinement_flags
_atom_site_occupancy
_atom_site_disorder_assembly
_atom_site_disorder_group
_atom_site_type_symbol
S1 0.15810(5) 0.37494(7) 0.21653(3) 0.05074(19) Uani d . 1 . . S
S2 0.47119(5) 0.60684(6) 0.39871(3) 0.04938(18) Uani d . 1 A . S
C1 -0.0699(2) 0.4819(3) 0.16456(12) 0.0666(8) Uani d . 1 . . C
H1 -0.0040 0.4827 0.1448 0.080 Uiso calc R 1 . . H
C2 -0.1673(3) 0.5350(4) 0.13787(14) 0.0807(9) Uani d . 1 . . C
H2 -0.1666 0.5711 0.1001 0.097 Uiso calc R 1 . . H
C3 -0.2643(2) 0.5352(3) 0.16624(14) 0.0715(8) Uani d . 1 . . C
H3 -0.3286 0.5736 0.1478 0.086 Uiso calc R 1 . . H
C4 -0.2690(2) 0.4798(3) 0.22158(12) 0.0611(7) Uani d . 1 . . C
C5 -0.3776(2) 0.4736(5) 0.25194(14) 0.1013(13) Uani d . 1 . . C
H5A -0.3850 0.5586 0.2753 0.152 Uiso calc R 1 . . H
H5B -0.3781 0.3897 0.2765 0.152 Uiso calc R 1 . . H
H5C -0.4388 0.4685 0.2233 0.152 Uiso calc R 1 . . H
C6 -0.17088(19) 0.4252(3) 0.24850(11) 0.0554(7) Uani d . 1 . . C
H6 -0.1728 0.3863 0.2858 0.066 Uiso calc R 1 . . H
C7 -0.07027(18) 0.4275(2) 0.22081(10) 0.0457(6) Uani d . 1 . . C
C8 0.03302(17) 0.3727(2) 0.25089(10) 0.0426(5) Uani d . 1 . . C
C9 0.05030(17) 0.3199(2) 0.30580(10) 0.0436(6) Uani d . 1 A . C
H9 -0.0069 0.3096 0.3314 0.052 Uiso calc R 1 . . H
C10 0.16291(17) 0.2816(2) 0.32097(9) 0.0395(5) Uani d D 1 . . C
C11 0.23243(17) 0.3060(2) 0.27637(10) 0.0430(5) Uani d . 1 A . C
C12 0.35557(18) 0.2826(3) 0.27291(11) 0.0570(7) Uani d . 1 . . C
H12A 0.3947 0.3696 0.2839 0.085 Uiso calc R 1 A . H
H12B 0.3718 0.2570 0.2337 0.085 Uiso calc R 1 . . H
H12C 0.3791 0.2061 0.2990 0.085 Uiso calc R 1 . . H
F1 0.0237(4) 0.1225(6) 0.4050(2) 0.0666(11) Uani d PDU 0.758(5) A 1 F
F2 0.1244(6) -0.0134(8) 0.3647(3) 0.091(2) Uani d PDU 0.758(5) A 1 F
F3 0.1916(3) -0.0709(4) 0.4771(2) 0.1022(17) Uani d PDU 0.758(5) A 1 F
F4 0.1286(2) 0.1363(4) 0.50310(10) 0.0931(12) Uani d PDU 0.758(5) A 1 F
F5 0.3797(3) 0.0368(3) 0.44727(16) 0.0689(9) Uani d PDU 0.758(5) A 1 F
F6 0.3384(3) 0.1923(4) 0.51272(15) 0.0675(9) Uani d PDU 0.758(5) A 1 F
C13 0.201(3) 0.221(3) 0.3780(10) 0.0396(7) Uani d PDU 0.758(5) A 1 C
C14 0.1346(6) 0.0991(9) 0.4017(3) 0.0469(7) Uani d PDU 0.758(5) A 1 C
C15 0.1861(5) 0.0684(5) 0.4627(3) 0.0566(14) Uani d PDU 0.758(5) A 1 C
C16 0.3017(5) 0.1347(8) 0.4612(3) 0.051(2) Uani d PDU 0.758(5) A 1 C
C17 0.2947(5) 0.2433(8) 0.4127(4) 0.035(2) Uani d PDU 0.758(5) A 1 C
F1' 0.0409(13) 0.1545(18) 0.4253(6) 0.068(4) Uani d PDU 0.242(5) A 2 F
F2' 0.1508(16) -0.032(2) 0.3748(9) 0.055(4) Uani d PDU 0.242(5) A 2 F
F3' 0.2558(8) -0.0886(7) 0.4328(4) 0.087(3) Uani d PDU 0.242(5) A 2 F
F4' 0.1544(9) 0.0021(14) 0.4978(4) 0.080(3) Uani d PDU 0.242(5) A 2 F
F5' 0.3979(10) 0.0817(14) 0.4742(6) 0.090(4) Uani d PDU 0.242(5) A 2 F
F6' 0.2793(12) 0.2141(14) 0.5145(5) 0.091(4) Uani d PDU 0.242(5) A 2 F
C13' 0.196(8) 0.214(10) 0.378(3) 0.0396(7) Uani d PDU 0.242(5) A 2 C
C14' 0.1332(17) 0.092(3) 0.4045(10) 0.0469(7) Uani d PDU 0.242(5) A 2 C
C15' 0.2157(15) 0.0385(13) 0.4524(7) 0.053(5) Uani d PDU 0.242(5) A 2 C
C16' 0.3027(12) 0.1574(19) 0.4618(7) 0.038(7) Uani d PDU 0.242(5) A 2 C
C17' 0.2772(15) 0.267(2) 0.4143(12) 0.025(5) Uani d PDU 0.242(5) A 2 C
C18 0.37348(17) 0.3654(2) 0.41034(9) 0.0387(5) Uani d D 1 . . C
C19 0.35007(17) 0.5062(2) 0.39683(9) 0.0401(5) Uani d . 1 A . C
C20 0.23997(18) 0.5777(3) 0.38399(12) 0.0537(6) Uani d . 1 . . C
H20A 0.2196 0.5690 0.3431 0.081 Uiso calc R 1 A . H
H20B 0.2454 0.6779 0.3943 0.081 Uiso calc R 1 . . H
H20C 0.1841 0.5323 0.4063 0.081 Uiso calc R 1 . . H
C21 0.49003(17) 0.3411(2) 0.42248(9) 0.0431(5) Uani d . 1 A . C
H21 0.5192 0.2513 0.4330 0.052 Uiso calc R 1 . . H
C22 0.55435(17) 0.4601(2) 0.41735(10) 0.0422(5) Uani d . 1 . . C
C23 0.67728(17) 0.4702(3) 0.42400(10) 0.0435(6) Uani d . 1 A . C
C24 0.73606(19) 0.3696(3) 0.45813(11) 0.0519(6) Uani d . 1 . . C
H24 0.6976 0.2991 0.4779 0.062 Uiso calc R 1 A . H
C25 0.8514(2) 0.3735(3) 0.46294(12) 0.0600(7) Uani d . 1 A . C
H25 0.8903 0.3055 0.4858 0.072 Uiso calc R 1 . . H
C26 0.9084(2) 0.4764(3) 0.43429(11) 0.0563(7) Uani d . 1 . . C
H26 0.9861 0.4772 0.4378 0.068 Uiso calc R 1 A . H
C27 0.85363(19) 0.5793(3) 0.40029(11) 0.0529(6) Uani d . 1 A . C
C28 0.9171(2) 0.6920(3) 0.36827(14) 0.0829(10) Uani d . 1 . . C
H28A 0.9406 0.7672 0.3949 0.124 Uiso calc R 1 A . H
H28B 0.8697 0.7318 0.3373 0.124 Uiso calc R 1 . . H
H28C 0.9814 0.6486 0.3522 0.124 Uiso calc R 1 . . H
C29 0.73755(19) 0.5752(3) 0.39552(11) 0.0499(6) Uani d . 1 . . C
H29 0.6992 0.6440 0.3728 0.060 Uiso calc R 1 A . H

loop_
_atom_site_aniso_label
_atom_site_aniso_U_11
_atom_site_aniso_U_22
_atom_site_aniso_U_33
_atom_site_aniso_U_12
_atom_site_aniso_U_13
_atom_site_aniso_U_23
S1 0.0417(3) 0.0672(4) 0.0435(4) 0.0016(3) 0.0038(3) 0.0029(3)
S2 0.0374(3) 0.0424(3) 0.0679(4) -0.0033(3) -0.0019(3) 0.0027(3)
C1 0.0477(16) 0.090(2) 0.0613(18) -0.0126(14) -0.0067(13) 0.0223(16)
C2 0.067(2) 0.097(2) 0.075(2) -0.0121(17) -0.0217(17) 0.0352(18)
C3 0.0517(17) 0.077(2) 0.083(2) 0.0031(14) -0.0226(16) 0.0151(17)
C4 0.0433(15) 0.0761(19) 0.0625(18) 0.0047(13) -0.0109(13) -0.0099(15)
C5 0.0479(18) 0.179(4) 0.076(2) 0.026(2) -0.0019(15) -0.014(2)
C6 0.0433(14) 0.0768(18) 0.0456(15) 0.0064(13) -0.0029(11) -0.0023(13)
C7 0.0398(13) 0.0488(14) 0.0477(14) -0.0037(11) -0.0056(11) -0.0002(11)
C8 0.0357(12) 0.0484(14) 0.0435(13) -0.0029(10) -0.0008(10) -0.0006(11)
C9 0.0323(12) 0.0532(14) 0.0453(14) -0.0048(10) 0.0022(10) 0.0026(11)
C10 0.0332(12) 0.0417(13) 0.0432(13) -0.0048(10) -0.0018(10) -0.0003(10)
C11 0.0353(12) 0.0462(13) 0.0476(14) -0.0020(10) 0.0022(10) -0.0044(11)
C12 0.0362(13) 0.0751(18) 0.0600(16) 0.0035(12) 0.0067(11) 0.0006(14)
F1 0.0361(14) 0.087(3) 0.077(3) -0.0091(14) 0.0054(16) 0.021(2)
F2 0.126(5) 0.063(3) 0.083(3) -0.041(3) 0.000(3) -0.005(2)
F3 0.093(3) 0.070(2) 0.140(4) -0.0243(18) -0.031(3) 0.055(2)
F4 0.0708(16) 0.150(3) 0.0604(15) -0.0147(17) 0.0198(12) -0.0004(16)
F5 0.0603(17) 0.0553(17) 0.091(2) 0.0197(13) 0.0009(15) 0.0148(15)
F6 0.0712(19) 0.081(2) 0.0486(15) -0.0176(17) -0.0140(15) 0.0105(13)
C13 0.033(3) 0.040(3) 0.0458(14) -0.0022(12) 0.0020(13) 0.0003(17)
C14 0.0375(13) 0.0483(17) 0.0548(17) -0.0064(12) 0.0018(11) 0.0003(14)
C15 0.044(3) 0.056(3) 0.071(3) -0.006(2) 0.007(2) 0.019(3)
C16 0.051(4) 0.047(3) 0.053(4) -0.003(3) -0.008(3) 0.010(2)
C17 0.026(2) 0.034(3) 0.046(3) 0.007(3) 0.001(2) -0.001(3)
F1' 0.050(6) 0.080(7) 0.077(8) 0.005(5) 0.020(5) 0.014(5)
F2' 0.057(5) 0.042(5) 0.069(7) 0.000(4) 0.011(5) -0.015(5)
F3' 0.112(6) 0.044(4) 0.102(6) 0.010(4) -0.024(5) -0.007(4)
F4' 0.085(6) 0.095(8) 0.059(5) -0.025(6) 0.009(4) 0.029(5)
F5' 0.077(6) 0.086(7) 0.106(8) 0.002(5) -0.016(5) 0.046(6)
F6' 0.132(8) 0.080(5) 0.062(5) -0.019(7) 0.016(6) -0.012(4)
C13' 0.033(3) 0.040(3) 0.0458(14) -0.0022(12) 0.0020(13) 0.0003(17)
C14' 0.0375(13) 0.0483(17) 0.0548(17) -0.0064(12) 0.0018(11) 0.0003(14)
C15' 0.046(8) 0.059(9) 0.054(8) 0.006(6) 0.003(6) 0.014(6)
C16' 0.025(9) 0.031(8) 0.056(11) -0.004(5) -0.002(7) -0.015(7)
C17' 0.030(8) 0.016(6) 0.028(7) 0.019(5) 0.003(5) 0.005(5)
C18 0.0321(11) 0.0425(14) 0.0410(12) -0.0014(9) -0.0039(9) -0.0009(10)
C19 0.0323(11) 0.0437(13) 0.0439(13) 0.0003(10) -0.0002(10) 0.0008(10)
C20 0.0382(13) 0.0473(14) 0.0751(18) 0.0045(11) -0.0034(12) 0.0033(13)
C21 0.0375(12) 0.0411(13) 0.0499(14) 0.0008(10) -0.0062(10) 0.0028(11)
C22 0.0327(12) 0.0482(14) 0.0452(14) -0.0007(10) -0.0010(10) -0.0016(11)
C23 0.0339(12) 0.0494(14) 0.0468(14) -0.0040(10) -0.0017(10) -0.0060(11)
C24 0.0377(13) 0.0592(16) 0.0580(15) -0.0071(11) -0.0038(11) 0.0061(13)
C25 0.0417(14) 0.0698(18) 0.0674(17) 0.0020(13) -0.0077(12) 0.0110(15)
C26 0.0339(13) 0.0700(18) 0.0645(17) -0.0026(12) -0.0023(12) -0.0041(14)
C27 0.0395(14) 0.0550(15) 0.0647(17) -0.0043(12) 0.0082(12) -0.0031(13)
C28 0.0558(18) 0.077(2) 0.117(3) -0.0102(15) 0.0147(18) 0.0226(19)
C29 0.0414(14) 0.0513(15) 0.0568(15) -0.0006(11) -0.0008(11) 0.0009(12)

loop_
_atom_type_symbol
_atom_type_description
_atom_type_scat_dispersion_real
_atom_type_scat_dispersion_imag
_atom_type_scat_source
C C 0.0033 0.0016 'International Tables Vol C Tables 4.2.6.8 and 6.1.1.4'
H H 0.0000 0.0000 'International Tables Vol C Tables 4.2.6.8 and 6.1.1.4'
F F 0.0171 0.0103 'International Tables Vol C Tables 4.2.6.8 and 6.1.1.4'
S S 0.1246 0.1234 'International Tables Vol C Tables 4.2.6.8 and 6.1.1.4'

loop_
_geom_angle_atom_site_label_1
_geom_angle_atom_site_label_2
_geom_angle_atom_site_label_3
_geom_angle
C11 S1 C8 93.29(11)
C19 S2 C22 93.11(11)
C2 C1 C7 120.0(3)
C2 C1 H1 120.0
C7 C1 H1 120.0
C3 C2 C1 120.8(3)
C3 C2 H2 119.6
C1 C2 H2 119.6
C2 C3 C4 121.2(3)
C2 C3 H3 119.4
C4 C3 H3 119.4
C3 C4 C6 118.1(2)
C3 C4 C5 121.2(3)
C6 C4 C5 120.6(3)
C4 C5 H5A 109.5
C4 C5 H5B 109.5
H5A C5 H5B 109.5
C4 C5 H5C 109.5
H5A C5 H5C 109.5
H5B C5 H5C 109.5
C7 C6 C4 121.5(2)
C7 C6 H6 119.2
C4 C6 H6 119.2
C1 C7 C6 118.3(2)
C1 C7 C8 121.2(2)
C6 C7 C8 120.5(2)
C9 C8 C7 130.0(2)
C9 C8 S1 109.43(16)
C7 C8 S1 120.57(17)
C8 C9 C10 114.5(2)
C8 C9 H9 122.7
C10 C9 H9 122.7
C11 C10 C9 112.46(19)
C11 C10 C13 123.4(15)
C9 C10 C13 124.1(15)
C11 C10 C13' 125(5)
C9 C10 C13' 122(5)
C10 C11 C12 130.8(2)
C10 C11 S1 110.30(16)
C12 C11 S1 118.87(17)
C11 C12 H12A 109.5
C11 C12 H12B 109.5
H12A C12 H12B 109.5
C11 C12 H12C 109.5
H12A C12 H12C 109.5
H12B C12 H12C 109.5
C17 C13 C10 132.4(11)
C17 C13 C14 109.9(5)
C10 C13 C14 117.3(7)
F2 C14 F1 95.8(6)
F2 C14 C13 112.9(15)
F1 C14 C13 116.2(18)
F2 C14 C15 116.9(7)
F1 C14 C15 109.3(6)
C13 C14 C15 105.9(5)
F3 C15 F4 107.6(5)
F3 C15 C16 111.4(5)
F4 C15 C16 109.0(5)
F3 C15 C14 114.9(6)
F4 C15 C14 110.4(5)
C16 C15 C14 103.4(5)
F6 C16 F5 106.0(4)
F6 C16 C17 112.8(7)
F5 C16 C17 106.7(6)
F6 C16 C15 113.5(5)
F5 C16 C15 112.0(5)
C17 C16 C15 105.7(4)
C13 C17 C18 127.2(7)
C13 C17 C16 110.4(4)
C18 C17 C16 122.0(6)
C17' C13' C10 123(2)
C17' C13' C14' 112.3(17)
C10 C13' C14' 124(2)
F2' C14' F1' 134(2)
F2' C14' C13' 110(5)
F1' C14' C13' 105(6)
F2' C14' C15' 88.7(15)
F1' C14' C15' 113.3(17)
C13' C14' C15' 102.5(17)
F4' C15' F3' 104.8(11)
F4' C15' C14' 106.2(17)
F3' C15' C14' 105.6(13)
F4' C15' C16' 117.8(15)
F3' C15' C16' 115.1(12)
C14' C15' C16' 106.4(13)
F5' C16' F6' 102.9(12)
F5' C16' C17' 129.5(16)
F6' C16' C17' 109.7(18)
F5' C16' C15' 102.5(14)
F6' C16' C15' 103.6(14)
C17' C16' C15' 105.9(10)
C13' C17' C18 137(3)
C13' C17' C16' 108.5(18)
C18 C17' C16' 109.3(14)
C19 C18 C21 112.48(19)
C19 C18 C17' 116.8(9)
C21 C18 C17' 130.5(9)
C19 C18 C17 128.0(4)
C21 C18 C17 119.5(3)
C18 C19 C20 129.6(2)
C18 C19 S2 110.38(15)
C20 C19 S2 119.95(17)
C19 C20 H20A 109.5
C19 C20 H20B 109.5
H20A C20 H20B 109.5
C19 C20 H20C 109.5
H20A C20 H20C 109.5
H20B C20 H20C 109.5
C22 C21 C18 114.2(2)
C22 C21 H21 122.9
C18 C21 H21 122.9
C21 C22 C23 127.7(2)
C21 C22 S2 109.85(16)
C23 C22 S2 122.38(17)
C24 C23 C29 118.3(2)
C24 C23 C22 119.4(2)
C29 C23 C22 122.3(2)
C25 C24 C23 120.3(2)
C25 C24 H24 119.8
C23 C24 H24 119.8
C26 C25 C24 120.3(2)
C26 C25 H25 119.9
C24 C25 H25 119.9
C25 C26 C27 121.5(2)
C25 C26 H26 119.3
C27 C26 H26 119.3
C26 C27 C29 118.1(2)
C26 C27 C28 121.3(2)
C29 C27 C28 120.6(2)
C27 C28 H28A 109.5
C27 C28 H28B 109.5
H28A C28 H28B 109.5
C27 C28 H28C 109.5
H28A C28 H28C 109.5
H28B C28 H28C 109.5
C27 C29 C23 121.5(2)
C27 C29 H29 119.2
C23 C29 H29 119.2

loop_
_geom_bond_atom_site_label_1
_geom_bond_atom_site_label_2
_geom_bond_distance
_geom_bond_publ_flag
S1 C11 1.720(2) yes
S1 C8 1.729(2) yes
S2 C19 1.724(2) yes
S2 C22 1.727(2) yes
C1 C2 1.381(4) ?
C1 C7 1.386(3) ?
C1 H1 0.9300 ?
C2 C3 1.361(4) ?
C2 H2 0.9300 ?
C3 C4 1.373(4) ?
C3 H3 0.9300 ?
C4 C6 1.395(3) ?
C4 C5 1.508(4) ?
C5 H5A 0.9600 ?
C5 H5B 0.9600 ?
C5 H5C 0.9600 ?
C6 C7 1.391(3) ?
C6 H6 0.9300 ?
C7 C8 1.476(3) ?
C8 C9 1.357(3) ?
C9 C10 1.421(3) ?
C9 H9 0.9300 ?
C10 C11 1.370(3) ?
C10 C13 1.475(5) ?
C10 C13' 1.478(10) ?
C11 C12 1.498(3) ?
C12 H12A 0.9600 ?
C12 H12B 0.9600 ?
C12 H12C 0.9600 ?
F1 C14 1.353(5) ?
F2 C14 1.346(5) ?
F3 C15 1.334(5) ?
F4 C15 1.341(6) ?
F5 C16 1.353(6) ?
F6 C16 1.349(5) ?
C13 C17 1.354(11) yes
C13 C14 1.504(5) yes
C14 C15 1.526(6) yes
C15 C16 1.518(6) yes
C16 C17 1.500(6) yes
C17 C18 1.477(5) ?
F1' C14' 1.358(10) ?
F2' C14' 1.355(10) ?
F3' C15' 1.357(10) ?
F4' C15' 1.348(10) ?
F5' C16' 1.357(10) ?
F6' C16' 1.359(10) ?
C13' C17' 1.34(2) yes
C13' C14' 1.514(10) yes
C14' C15' 1.522(10) yes
C15' C16' 1.525(10) yes
C16' C17' 1.511(10) yes
C17' C18 1.476(10) yes
C18 C19 1.367(3) ?
C18 C21 1.428(3) ?
C19 C20 1.492(3) ?
C20 H20A 0.9600 ?
C20 H20B 0.9600 ?
C20 H20C 0.9600 ?
C21 C22 1.355(3) ?
C21 H21 0.9300 ?
C22 C23 1.476(3) ?
C23 C24 1.387(3) ?
C23 C29 1.394(3) ?
C24 C25 1.381(3) ?
C24 H24 0.9300 ?
C25 C26 1.362(4) ?
C25 H25 0.9300 ?
C26 C27 1.377(3) ?
C26 H26 0.9300 ?
C27 C29 1.390(3) ?
C27 C28 1.505(3) ?
C28 H28A 0.9600 ?
C28 H28B 0.9600 ?
C28 H28C 0.9600 ?
C29 H29 0.9300 ?

loop_
_geom_torsion_atom_site_label_1
_geom_torsion_atom_site_label_2
_geom_torsion_atom_site_label_3
_geom_torsion_atom_site_label_4
_geom_torsion
_geom_torsion_publ_flag
C7 C1 C2 C3 0.2(5) ?
C1 C2 C3 C4 -1.5(5) ?
C2 C3 C4 C6 1.0(4) ?
C2 C3 C4 C5 -177.1(3) ?
C3 C4 C6 C7 0.7(4) ?
C5 C4 C6 C7 178.8(3) ?
C2 C1 C7 C6 1.4(4) ?
C2 C1 C7 C8 -178.8(3) ?
C4 C6 C7 C1 -1.9(4) ?
C4 C6 C7 C8 178.3(2) ?
C1 C7 C8 C9 177.8(3) ?
C6 C7 C8 C9 -2.4(4) ?
C1 C7 C8 S1 0.0(3) ?
C6 C7 C8 S1 179.81(19) yes
C11 S1 C8 C9 -0.36(19) ?
C11 S1 C8 C7 177.88(19) ?
C7 C8 C9 C10 -177.7(2) ?
S1 C8 C9 C10 0.3(3) ?
C8 C9 C10 C11 -0.1(3) ?
C8 C9 C10 C13 -179.6(15) ?
C8 C9 C10 C13' -176(5) ?
C9 C10 C11 C12 179.8(2) ?
C13 C10 C11 C12 -0.7(15) ?
C13' C10 C11 C12 -4(4) ?
C9 C10 C11 S1 -0.2(2) ?
C13 C10 C11 S1 179.3(14) ?
C13' C10 C11 S1 176(4) ?
C8 S1 C11 C10 0.32(18) ?
C8 S1 C11 C12 -179.65(19) ?
C11 C10 C13 C17 40(5) yes
C9 C10 C13 C17 -141(4) ?
C13' C10 C13 C17 16E1(10) ?
C11 C10 C13 C14 -132(2) ?
C9 C10 C13 C14 48(4) ?
C13' C10 C13 C14 -1E1(10) ?
C17 C13 C14 F2 -118(2) ?
C10 C13 C14 F2 56(4) ?
C17 C13 C14 F1 133(2) ?
C10 C13 C14 F1 -53(4) ?
C17 C13 C14 C15 12(3) ?
C10 C13 C14 C15 -175(3) ?
F2 C14 C15 F3 -14.8(9) ?
F1 C14 C15 F3 92.6(7) ?
C13 C14 C15 F3 -142(2) ?
F2 C14 C15 F4 -136.7(6) ?
F1 C14 C15 F4 -29.4(8) ?
C13 C14 C15 F4 96.5(19) ?
F2 C14 C15 C16 106.8(7) ?
F1 C14 C15 C16 -145.9(6) ?
C13 C14 C15 C16 -20(2) ?
F3 C15 C16 F6 -90.7(7) ?
F4 C15 C16 F6 28.0(7) ?
C14 C15 C16 F6 145.4(6) ?
F3 C15 C16 F5 29.3(8) ?
F4 C15 C16 F5 147.9(4) ?
C14 C15 C16 F5 -94.7(5) ?
F3 C15 C16 C17 145.2(7) ?
F4 C15 C16 C17 -96.2(6) ?
C14 C15 C16 C17 21.2(7) ?
C10 C13 C17 C18 18(6) yes
C14 C13 C17 C18 -170.0(15) ?
C10 C13 C17 C16 -170(4) ?
C14 C13 C17 C16 2(3) ?
F6 C16 C17 C13 -140(2) ?
F5 C16 C17 C13 104(2) ?
C15 C16 C17 C13 -15(2) ?
F6 C16 C17 C18 32.8(10) ?
F5 C16 C17 C18 -83.1(9) ?
C15 C16 C17 C18 157.4(7) ?
C11 C10 C13' C17' 59(14) yes
C9 C10 C13' C17' -126(9) ?
C13 C10 C13' C17' -0E1(10) ?
C11 C10 C13' C14' -131(9) ?
C9 C10 C13' C14' 45(13) ?
C13 C10 C13' C14' 17E1(10) ?
C17' C13' C14' F2' -115(9) ?
C10 C13' C14' F2' 73(12) ?
C17' C13' C14' F1' 96(9) ?
C10 C13' C14' F1' -75(11) ?
C17' C13' C14' C15' -22(11) ?
C10 C13' C14' C15' 166(10) ?
F2' C14' C15' F4' -107.5(16) ?
F1' C14' C15' F4' 30(2) ?
C13' C14' C15' F4' 143(6) ?
F2' C14' C15' F3' 3.4(19) ?
F1' C14' C15' F3' 141.4(17) ?
C13' C14' C15' F3' -106(6) ?
F2' C14' C15' C16' 126.2(16) ?
F1' C14' C15' C16' -96(2) ?
C13' C14' C15' C16' 16(6) ?
F4' C15' C16' F5' 96.1(14) ?
F3' C15' C16' F5' -28.3(19) ?
C14' C15' C16' F5' -144.8(13) ?
F4' C15' C16' F6' -10.6(19) ?
F3' C15' C16' F6' -135.0(13) ?
C14' C15' C16' F6' 108.4(13) ?
F4' C15' C16' C17' -126.1(18) ?
F3' C15' C16' C17' 109.5(19) ?
C14' C15' C16' C17' -7.1(18) ?
C10 C13' C17' C18 -20(18) yes
C14' C13' C17' C18 168(4) ?
C10 C13' C17' C16' -170(9) ?
C14' C13' C17' C16' 18(11) ?
F5' C16' C17' C13' 115(7) ?
F6' C16' C17' C13' -118(7) ?
C15' C16' C17' C13' -7(7) ?
F5' C16' C17' C18 -43(3) ?
F6' C16' C17' C18 84(2) ?
C15' C16' C17' C18 -165.2(17) ?
C13' C17' C18 C19 66(9) yes
C16' C17' C18 C19 -144.9(14) ?
C13' C17' C18 C21 -120(9) ?
C16' C17' C18 C21 30(3) ?
C13' C17' C18 C17 -95(12) ?
C16' C17' C18 C17 54(5) ?
C13 C17 C18 C19 35(3) yes
C16 C17 C18 C19 -136.6(6) ?
C13 C17 C18 C21 -144(3) ?
C16 C17 C18 C21 44.2(10) ?
C13 C17 C18 C17' 57(7) ?
C16 C17 C18 C17' -115(7) ?
C21 C18 C19 C20 -177.1(2) ?
C17' C18 C19 C20 -1.3(14) ?
C17 C18 C19 C20 3.7(7) ?
C21 C18 C19 S2 0.4(2) ?
C17' C18 C19 S2 176.2(14) ?
C17 C18 C19 S2 -178.8(6) ?
C22 S2 C19 C18 0.26(18) ?
C22 S2 C19 C20 178.04(19) ?
C19 C18 C21 C22 -1.1(3) ?
C17' C18 C21 C22 -176.1(17) ?
C17 C18 C21 C22 178.2(5) ?
C18 C21 C22 C23 -176.8(2) ?
C18 C21 C22 S2 1.2(2) ?
C19 S2 C22 C21 -0.85(18) ?
C19 S2 C22 C23 177.27(19) ?
C21 C22 C23 C24 -25.3(4) ?
S2 C22 C23 C24 156.91(19) yes
C21 C22 C23 C29 152.5(2) ?
S2 C22 C23 C29 -25.2(3) ?
C29 C23 C24 C25 -0.7(4) ?
C22 C23 C24 C25 177.3(2) ?
C23 C24 C25 C26 0.1(4) ?
C24 C25 C26 C27 0.4(4) ?
C25 C26 C27 C29 -0.4(4) ?
C25 C26 C27 C28 -179.4(3) ?
C26 C27 C29 C23 -0.1(4) ?
C28 C27 C29 C23 178.9(2) ?
C24 C23 C29 C27 0.7(4) ?
C22 C23 C29 C27 -177.2(2) ?
